data_7055666
loop_
_publ_author_name
'Gromov, Sergey P.'
'Vedernikov, Artem I.'
'Sazonov, Sergey K.'
'Kuz&#x2019;mina, Lyudmila G.'
'Lobova, Natalia A.'
'Strelenko, Yuri A.'
'Howard, Judith A. K.'

_publ_section_title
;
 Synthesis, structure, and stereospecific cross-[2+2] photocycloaddition
 of pseudodimeric complexes based on ammonioalkyl derivatives of styryl
 dyes
;
_journal_issue 9
_journal_name_full 'New J. Chem.'
_journal_page_first 7542
_journal_paper_doi 10.1039/C5NJ03500G
_journal_volume 40
_journal_year 2016
_chemical_formula_moiety '3(Cl O4), C42 H56 N3 O7, 0.75(C2 H3 N), 0.25(H2 O), 2(C6 H6)'
_chemical_formula_sum 'C55.5 H70.75 Cl3 N3.75 O19.25'
_chemical_formula_weight 1204.75
_chemical_name_systematic
'1-(3-ammoniopropyl)-4-r-[2-c-(2,3,5,6,8,9,11,12,14,15-decahydro-1,4,7,10,13,16-benzohexaoxacyclooctadecin-18-yl)-3-t-(1-ethylpyridinium-4-yl)-4-t-(4-methoxyphenyl)cyclobutyl]pyridinium triperchlorate, benzene and acetonitrile and water solvate'
_space_group_crystal_system orthorhombic
_space_group_IT_number 29
_space_group_name_Hall 'P 2c -2ac'
_space_group_name_H-M_alt 'P c a 21'
_symmetry_space_group_name_Hall 'P 2c -2ac'
_symmetry_space_group_name_H-M 'P c a 21'
_atom_sites_solution_hydrogens geom
_audit_creation_method SHELXL-2014/7
_audit_update_record
;
2016-06-15 deposited with the CCDC.
2016-06-22 downloaded from the CCDC.
;
_cell_angle_alpha 90
_cell_angle_beta 90
_cell_angle_gamma 90
_cell_formula_units_Z 4
_cell_length_a 14.0228(9)
_cell_length_b 18.0075(11)
_cell_length_c 22.8626(14)
_cell_measurement_reflns_used 2290
_cell_measurement_temperature 120(2)
_cell_measurement_theta_max 18.706
_cell_measurement_theta_min 2.262
_cell_volume 5773.2(6)
_computing_structure_refinement 'SHELXL-2014/7 (Sheldrick, 2014)'
_diffrn_ambient_temperature 120(2)
_diffrn_measured_fraction_theta_full 0.999
_diffrn_measured_fraction_theta_max 0.999
_diffrn_measurement_device_type 'Bruker SMART-6K'
_diffrn_measurement_method /W
_diffrn_radiation_type MoK\a
_diffrn_radiation_wavelength 0.71073
_diffrn_reflns_av_R_equivalents 0.2335
_diffrn_reflns_av_unetI/netI 0.2064
_diffrn_reflns_Laue_measured_fraction_full 0.999
_diffrn_reflns_Laue_measured_fraction_max 0.999
_diffrn_reflns_limit_h_max 18
_diffrn_reflns_limit_h_min -18
_diffrn_reflns_limit_k_max 23
_diffrn_reflns_limit_k_min -23
_diffrn_reflns_limit_l_max 30
_diffrn_reflns_limit_l_min -29
_diffrn_reflns_number 57119
_diffrn_reflns_point_group_measured_fraction_full 0.997
_diffrn_reflns_point_group_measured_fraction_max 0.995
_diffrn_reflns_theta_full 25.242
_diffrn_reflns_theta_max 28.000
_diffrn_reflns_theta_min 1.131
_exptl_absorpt_coefficient_mu 0.237
_exptl_absorpt_correction_type none
_exptl_crystal_colour colourless
_exptl_crystal_density_diffrn 1.386
_exptl_crystal_description plate
_exptl_crystal_F_000 2540
_exptl_crystal_recrystallization_method 'Re-crystallisation from solvent'
_exptl_crystal_size_max 0.350
_exptl_crystal_size_mid 0.200
_exptl_crystal_size_min 0.020
_refine_diff_density_max 0.510
_refine_diff_density_min -0.323
_refine_diff_density_rms 0.067
_refine_ls_abs_structure_details
;
 Flack x determined using 1768 quotients [(I+)-(I-)]/[(I+)+(I-)]
 (Parsons, Flack and Wagner, Acta Cryst. B69 (2013) 249-259).
;
_refine_ls_abs_structure_Flack -0.05(6)
_refine_ls_extinction_method none
_refine_ls_goodness_of_fit_ref 0.898
_refine_ls_hydrogen_treatment constr
_refine_ls_matrix_type full
_refine_ls_number_parameters 717
_refine_ls_number_reflns 13902
_refine_ls_number_restraints 31
_refine_ls_restrained_S_all 0.898
_refine_ls_R_factor_all 0.2217
_refine_ls_R_factor_gt 0.0818
_refine_ls_shift/su_max 0.000
_refine_ls_shift/su_mean 0.000
_refine_ls_structure_factor_coef Fsqd
_refine_ls_weighting_details 'w=1/[\s^2^(Fo^2^)+(0.0633P)^2^] where P=(Fo^2^+2Fc^2^)/3'
_refine_ls_weighting_scheme calc
_refine_ls_wR_factor_gt 0.1411
_refine_ls_wR_factor_ref 0.1730
_reflns_Friedel_coverage 0.943
_reflns_Friedel_fraction_full 0.996
_reflns_Friedel_fraction_max 0.992
_reflns_number_gt 5745
_reflns_number_total 13902
_reflns_threshold_expression 'I > 2\s(I)'
_cod_data_source_file c5nj03500g2.cif
_cod_data_source_block cyclobutane_3c
_cod_depositor_comments 'Adding full bibliography for 7055662--7055666.cif.'
_cod_original_formula_sum 'C55.50 H70.75 Cl3 N3.75 O19.25'
_cod_database_code 7055666
_shelx_shelxl_version_number 2014/7
_shelx_space_group_comment
;
The symmetry employed for this shelxl refinement is uniquely defined
by the following loop, which should always be used as a source of
symmetry information in preference to the above space-group names.
They are only intended as comments.
;
_shelx_estimated_absorpt_t_min 0.922
_shelx_estimated_absorpt_t_max 0.995
_solvent_exptl_crystal_recrystallization_method 'MeCN, benzene'

loop_
_space_group_symop_operation_xyz
'x, y, z'
'-x, -y, z+1/2'
'x+1/2, -y, z'
'-x+1/2, y, z+1/2'

loop_
_atom_site_label
_atom_site_type_symbol
_atom_site_fract_x
_atom_site_fract_y
_atom_site_fract_z
_atom_site_U_iso_or_equiv
_atom_site_adp_type
_atom_site_occupancy
_atom_site_site_symmetry_order
_atom_site_calc_flag
_atom_site_refinement_flags_posn
_atom_site_refinement_flags_adp
_atom_site_refinement_flags_occupancy
_atom_site_disorder_assembly
_atom_site_disorder_group
Cl1 Cl 0.95626(15) 0.51802(12) 0.87745(9) 0.0323(5) Uani 1 1 d . . . . .
O11 O 0.9152(5) 0.4650(3) 0.8381(3) 0.0488(18) Uani 1 1 d . . . . .
O12 O 1.0118(4) 0.5697(3) 0.8444(2) 0.0420(16) Uani 1 1 d . . . . .
O13 O 1.0174(4) 0.4793(3) 0.9183(2) 0.0431(16) Uani 1 1 d . . . . .
O14 O 0.8822(5) 0.5559(4) 0.9079(3) 0.064(2) Uani 1 1 d . . . . .
Cl2 Cl 0.23371(15) 0.72614(13) 0.69162(9) 0.0372(5) Uani 1 1 d . . . . .
O21 O 0.1763(5) 0.7645(4) 0.7333(3) 0.0520(18) Uani 1 1 d . . . . .
O22 O 0.1818(4) 0.7203(4) 0.6374(3) 0.0532(19) Uani 1 1 d . . . . .
O23 O 0.3207(5) 0.7646(5) 0.6834(3) 0.082(3) Uani 1 1 d . . . . .
O24 O 0.2520(5) 0.6540(4) 0.7127(3) 0.065(2) Uani 1 1 d . . . . .
Cl3 Cl 0.91388(19) 0.77066(16) 0.53262(11) 0.0537(7) Uani 1 1 d . . . . .
O31 O 0.9546(6) 0.8257(4) 0.4951(3) 0.077(2) Uani 1 1 d . . . . .
O32 O 0.9230(6) 0.6991(4) 0.5056(3) 0.072(2) Uani 1 1 d . . . . .
O33 O 0.9594(7) 0.7705(5) 0.5878(3) 0.090(3) Uani 1 1 d . . . . .
O34 O 0.8164(7) 0.7836(7) 0.5398(5) 0.137(4) Uani 1 1 d . . . . .
O1 O 0.6087(4) 0.6865(3) 0.6435(2) 0.0325(14) Uani 1 1 d . . . . .
O2 O 0.6091(4) 0.8343(3) 0.6821(3) 0.0374(15) Uani 1 1 d . . . . .
O3 O 0.6452(6) 0.8677(4) 0.7994(3) 0.069(2) Uani 1 1 d . . . . .
O4 O 0.7705(6) 0.7756(4) 0.8618(3) 0.066(2) Uani 1 1 d . . . . .
O5 O 0.7207(4) 0.6250(3) 0.8267(2) 0.0310(14) Uani 1 1 d . . . . .
O6 O 0.6555(4) 0.5813(3) 0.7163(2) 0.0292(14) Uani 1 1 d . . . . .
O7 O 0.9634(5) 0.0771(4) 0.4561(3) 0.061(2) Uani 1 1 d . . . . .
N1 N 0.6369(5) 0.2910(4) 0.3671(3) 0.0359(18) Uani 1 1 d . . . . .
N2 N 0.7484(5) 0.7374(4) 0.7403(3) 0.0334(17) Uani 1 1 d . . . . .
H1 H 0.7014 0.7558 0.7169 0.050 Uiso 1 1 calc R U . . .
H2 H 0.7688 0.7734 0.7652 0.050 Uiso 1 1 calc R U . . .
H3 H 0.7253 0.6984 0.7612 0.050 Uiso 1 1 calc R U . . .
N3 N 0.9725(4) 0.5858(4) 0.6712(3) 0.0267(17) Uani 1 1 d . . . . .
C1 C 0.7260(7) 0.3174(5) 0.3533(4) 0.040(2) Uani 1 1 d . . . . .
H1A H 0.7520 0.3083 0.3156 0.048 Uiso 1 1 calc R U . . .
C2 C 0.7764(6) 0.3559(5) 0.3927(4) 0.033(2) Uani 1 1 d . . . . .
H2A H 0.8384 0.3730 0.3826 0.040 Uiso 1 1 calc R U . . .
C3 C 0.7402(6) 0.3716(4) 0.4481(4) 0.032(2) Uani 1 1 d . . . . .
C4 C 0.6496(6) 0.3459(5) 0.4603(4) 0.036(2) Uani 1 1 d . . . . .
H4A H 0.6214 0.3559 0.4973 0.043 Uiso 1 1 calc R U . . .
C5 C 0.6007(7) 0.3061(5) 0.4195(4) 0.044(2) Uani 1 1 d . . . . .
H5A H 0.5386 0.2885 0.4288 0.052 Uiso 1 1 calc R U . . .
C6 C 0.7991(6) 0.4141(5) 0.4914(4) 0.032(2) Uani 1 1 d . . . . .
H6A H 0.8103 0.4655 0.4764 0.038 Uiso 1 1 calc R U . . .
C7 C 0.7651(6) 0.4180(5) 0.5565(3) 0.031(2) Uani 1 1 d . . . . .
H7A H 0.7220 0.3751 0.5650 0.037 Uiso 1 1 calc R U . . .
C8 C 0.7193(5) 0.4886(5) 0.5767(4) 0.031(2) Uani 1 1 d . . . . .
C9 C 0.6938(6) 0.5435(5) 0.5390(4) 0.035(2) Uani 1 1 d . . . . .
H9A H 0.7024 0.5365 0.4982 0.042 Uiso 1 1 calc R U . . .
C10 C 0.6551(6) 0.6103(5) 0.5594(4) 0.034(2) Uani 1 1 d . . . . .
H10A H 0.6366 0.6476 0.5323 0.041 Uiso 1 1 calc R U . . .
C11 C 0.6435(6) 0.6222(5) 0.6188(4) 0.031(2) Uani 1 1 d . . . . .
C12 C 0.6689(5) 0.5648(4) 0.6579(4) 0.0247(19) Uani 1 1 d . . . . .
C13 C 0.7042(5) 0.4985(5) 0.6379(3) 0.0256(19) Uani 1 1 d . . . . .
H13A H 0.7185 0.4596 0.6646 0.031 Uiso 1 1 calc R U . . .
C14 C 0.5950(6) 0.7476(5) 0.6044(4) 0.038(2) Uani 1 1 d . . . . .
H14A H 0.5549 0.7321 0.5709 0.046 Uiso 1 1 calc R U . . .
H14B H 0.6573 0.7647 0.5890 0.046 Uiso 1 1 calc R U . . .
C15 C 0.5478(6) 0.8087(5) 0.6366(4) 0.041(2) Uani 1 1 d . . . . .
H15A H 0.5332 0.8500 0.6095 0.049 Uiso 1 1 calc R U . . .
H15B H 0.4871 0.7908 0.6536 0.049 Uiso 1 1 calc R U . . .
C16 C 0.5674(8) 0.8961(5) 0.7103(4) 0.052(3) Uani 1 1 d . . . . .
H16A H 0.5068 0.8810 0.7292 0.063 Uiso 1 1 calc R U . . .
H16B H 0.5531 0.9353 0.6813 0.063 Uiso 1 1 calc R U . . .
C17 C 0.6350(9) 0.9253(6) 0.7554(5) 0.064(3) Uani 1 1 d . . . . .
H17A H 0.6976 0.9366 0.7374 0.077 Uiso 1 1 calc R U . . .
H17B H 0.6095 0.9712 0.7732 0.077 Uiso 1 1 calc R U . . .
C18 C 0.6939(9) 0.8932(5) 0.8490(5) 0.068(4) Uani 1 1 d . . . . .
H18A H 0.6553 0.9315 0.8692 0.081 Uiso 1 1 calc R U . . .
H18B H 0.7552 0.9160 0.8373 0.081 Uiso 1 1 calc R U . . .
C19 C 0.7113(8) 0.8310(6) 0.8882(4) 0.062(3) Uani 1 1 d . . . . .
H19A H 0.7424 0.8494 0.9243 0.074 Uiso 1 1 calc R U . . .
H19B H 0.6496 0.8084 0.8994 0.074 Uiso 1 1 calc R U . . .
C20 C 0.7796(8) 0.7103(5) 0.8960(4) 0.050(3) Uani 1 1 d . . . . .
H20A H 0.7766 0.7246 0.9378 0.060 Uiso 1 1 calc R U . . .
H20B H 0.8436 0.6889 0.8888 0.060 Uiso 1 1 calc R U . . .
C21 C 0.7087(6) 0.6525(5) 0.8856(4) 0.039(2) Uani 1 1 d . . . . .
H21A H 0.7173 0.6116 0.9140 0.047 Uiso 1 1 calc R U . . .
H21B H 0.6437 0.6731 0.8905 0.047 Uiso 1 1 calc R U . . .
C22 C 0.6727(6) 0.5559(5) 0.8179(4) 0.033(2) Uani 1 1 d . . . . .
H22A H 0.6031 0.5626 0.8228 0.040 Uiso 1 1 calc R U . . .
H22B H 0.6948 0.5191 0.8471 0.040 Uiso 1 1 calc R U . . .
C23 C 0.6941(6) 0.5280(5) 0.7568(3) 0.028(2) Uani 1 1 d . . . . .
H23A H 0.7638 0.5231 0.7511 0.034 Uiso 1 1 calc R U . . .
H23B H 0.6644 0.4788 0.7506 0.034 Uiso 1 1 calc R U . . .
C24 C 0.5799(7) 0.2469(5) 0.3231(4) 0.045(3) Uani 1 1 d . . . . .
H24A H 0.6240 0.2198 0.2969 0.054 Uiso 1 1 calc R U . . .
H24B H 0.5404 0.2099 0.3440 0.054 Uiso 1 1 calc R U . . .
C25 C 0.5162(6) 0.2964(5) 0.2871(4) 0.044(2) Uani 1 1 d . . . . .
H25A H 0.4842 0.2667 0.2570 0.066 Uiso 1 1 calc R U . . .
H25B H 0.5547 0.3351 0.2683 0.066 Uiso 1 1 calc R U . . .
H25C H 0.4683 0.3196 0.3124 0.066 Uiso 1 1 calc R U . . .
C26 C 0.8293(6) 0.7120(5) 0.7034(4) 0.038(2) Uani 1 1 d . . . . .
H26A H 0.8546 0.7545 0.6807 0.045 Uiso 1 1 calc R U . . .
H26B H 0.8066 0.6741 0.6754 0.045 Uiso 1 1 calc R U . . .
C27 C 0.9074(6) 0.6799(5) 0.7404(3) 0.031(2) Uani 1 1 d . . . . .
H27A H 0.8810 0.6376 0.7629 0.038 Uiso 1 1 calc R U . . .
H27B H 0.9281 0.7180 0.7689 0.038 Uiso 1 1 calc R U . . .
C28 C 0.9948(6) 0.6530(5) 0.7065(4) 0.032(2) Uani 1 1 d . . . . .
H28A H 1.0173 0.6931 0.6803 0.038 Uiso 1 1 calc R U . . .
H28B H 1.0468 0.6413 0.7343 0.038 Uiso 1 1 calc R U . . .
C29 C 0.9570(6) 0.5210(5) 0.6979(4) 0.0312(19) Uani 1 1 d . . . . .
H29A H 0.9649 0.5178 0.7391 0.037 Uiso 1 1 calc R U . . .
C30 C 0.9301(6) 0.4591(5) 0.6675(4) 0.030(2) Uani 1 1 d . . . . .
H30A H 0.9187 0.4138 0.6877 0.037 Uiso 1 1 calc R U . . .
C31 C 0.9193(6) 0.4621(5) 0.6066(4) 0.029(2) Uani 1 1 d . . . . .
C32 C 0.9419(6) 0.5288(5) 0.5794(4) 0.033(2) Uani 1 1 d . . . . .
H32A H 0.9388 0.5323 0.5380 0.040 Uiso 1 1 calc R U . . .
C33 C 0.9688(6) 0.5901(5) 0.6118(4) 0.034(2) Uani 1 1 d . . . . .
H33A H 0.9848 0.6352 0.5926 0.040 Uiso 1 1 calc R U . . .
C34 C 0.8709(5) 0.3984(5) 0.5765(4) 0.028(2) Uani 1 1 d . . . . .
H34A H 0.8720 0.3529 0.6015 0.033 Uiso 1 1 calc R U . . .
C35 C 0.8966(6) 0.3795(5) 0.5116(3) 0.032(2) Uani 1 1 d . . . . .
H35A H 0.9518 0.4098 0.4976 0.038 Uiso 1 1 calc R U . . .
C36 C 0.9110(6) 0.2996(5) 0.4988(4) 0.031(2) Uani 1 1 d . . . . .
C37 C 0.9783(6) 0.2769(5) 0.4563(4) 0.036(2) Uani 1 1 d . . . . .
H37A H 1.0150 0.3137 0.4367 0.043 Uiso 1 1 calc R U . . .
C38 C 0.9923(7) 0.2041(6) 0.4424(4) 0.052(3) Uani 1 1 d . . . . .
H38A H 1.0359 0.1917 0.4122 0.063 Uiso 1 1 calc R U . . .
C39 C 0.9445(7) 0.1481(5) 0.4713(4) 0.042(2) Uani 1 1 d . . . . .
C40 C 0.8785(7) 0.1684(5) 0.5141(4) 0.041(2) Uani 1 1 d . . . . .
H40A H 0.8443 0.1311 0.5348 0.049 Uiso 1 1 calc R U . . .
C41 C 0.8628(6) 0.2427(5) 0.5265(4) 0.032(2) Uani 1 1 d . . . . .
H41A H 0.8168 0.2552 0.5554 0.038 Uiso 1 1 calc R U . . .
C42 C 0.9098(8) 0.0196(6) 0.4845(5) 0.065(3) Uani 1 1 d . . . . .
H42A H 0.9301 -0.0289 0.4696 0.098 Uiso 1 1 calc R U . . .
H42B H 0.8417 0.0266 0.4765 0.098 Uiso 1 1 calc R U . . .
H42C H 0.9209 0.0219 0.5268 0.098 Uiso 1 1 calc R U . . .
N1S N 0.8866(14) 0.8650(10) 0.7582(9) 0.132(7) Uani 0.75 1 d . U P A 1
C1S C 0.9503(18) 0.8809(11) 0.7235(11) 0.103(7) Uani 0.75 1 d . U P A 1
C2S C 1.0232(13) 0.8844(10) 0.6847(9) 0.097(6) Uani 0.75 1 d . U P A 1
H2SA H 1.0647 0.9264 0.6947 0.146 Uiso 0.75 1 calc R U P A 1
H2SB H 0.9977 0.8913 0.6452 0.146 Uiso 0.75 1 calc R U P A 1
H2SC H 1.0600 0.8382 0.6863 0.146 Uiso 0.75 1 calc R U P A 1
O1W O 1.008(5) 0.892(4) 0.780(3) 0.09(2) Uani 0.14 1 d . U P B 2
O2W O 1.086(6) 0.877(4) 0.817(4) 0.09(2) Uani 0.11 1 d . U P C 3
C3S C 0.6566(17) -0.0200(11) 0.5565(10) 0.107(10) Uiso 0.52(2) 1 d G . P D 1
H3SA H 0.6232 -0.0511 0.5299 0.128 Uiso 0.52(2) 1 calc R U P D 1
C4S C 0.7351(17) -0.0473(10) 0.5867(10) 0.087(9) Uiso 0.52(2) 1 d G . P D 1
H4SA H 0.7555 -0.0971 0.5807 0.104 Uiso 0.52(2) 1 calc R U P D 1
C5S C 0.7840(16) -0.0019(13) 0.6257(12) 0.125 Uiso 0.52(2) 1 d G U P D 1
H5SA H 0.8377 -0.0206 0.6463 0.150 Uiso 0.52(2) 1 calc R U P D 1
C6S C 0.7543(18) 0.0709(12) 0.6344(11) 0.125 Uiso 0.52(2) 1 d G U P D 1
H6SA H 0.7876 0.1019 0.6611 0.150 Uiso 0.52(2) 1 calc R U P D 1
C7S C 0.6757(17) 0.0982(10) 0.6043(11) 0.115(12) Uiso 0.52(2) 1 d G . P D 1
H7SA H 0.6554 0.1480 0.6103 0.139 Uiso 0.52(2) 1 calc R U P D 1
C8S C 0.6269(16) 0.0528(12) 0.5653(11) 0.126(14) Uiso 0.52(2) 1 d G . P D 1
H8SA H 0.5732 0.0715 0.5447 0.151 Uiso 0.52(2) 1 calc R U P D 1
C3'S C 0.7102(16) -0.0718(10) 0.5602(10) 0.074(9) Uiso 0.48(2) 1 d G . P D 2
H3'A H 0.7016 -0.1179 0.5407 0.088 Uiso 0.48(2) 1 calc R U P D 2
C4'S C 0.7805(17) -0.0646(11) 0.6027(11) 0.116(14) Uiso 0.48(2) 1 d G . P D 2
H4'A H 0.8198 -0.1057 0.6123 0.139 Uiso 0.48(2) 1 calc R U P D 2
C5'S C 0.7932(19) 0.0029(14) 0.6312(12) 0.124(13) Uiso 0.48(2) 1 d G . P D 2
H5'A H 0.8412 0.0078 0.6602 0.149 Uiso 0.48(2) 1 calc R U P D 2
C6'S C 0.736(2) 0.0632(11) 0.6171(12) 0.100(10) Uiso 0.48(2) 1 d G . P D 2
H6'A H 0.7443 0.1093 0.6366 0.120 Uiso 0.48(2) 1 calc R U P D 2
C7'S C 0.6654(18) 0.0560(11) 0.5746(12) 0.114(13) Uiso 0.48(2) 1 d G . P D 2
H7'A H 0.6260 0.0972 0.5650 0.137 Uiso 0.48(2) 1 calc R U P D 2
C8'S C 0.6527(16) -0.0115(13) 0.5461(11) 0.121 Uiso 0.48(2) 1 d G U P D 2
H8'A H 0.6047 -0.0164 0.5171 0.145 Uiso 0.48(2) 1 calc R U P D 2
C9S C 0.4044(6) 0.9609(5) 0.8538(6) 0.102(5) Uani 1 1 d G . . . .
H9SA H 0.4609 0.9900 0.8528 0.122 Uiso 1 1 calc R U . . .
C10S C 0.3489(9) 0.9536(5) 0.8038(4) 0.098(5) Uani 1 1 d G . . . .
H10B H 0.3675 0.9776 0.7686 0.117 Uiso 1 1 calc R U . . .
C11S C 0.2661(8) 0.9111(6) 0.8052(5) 0.099(5) Uani 1 1 d G . . . .
H11A H 0.2282 0.9061 0.7710 0.119 Uiso 1 1 calc R U . . .
C12S C 0.2389(6) 0.8760(5) 0.8567(7) 0.101(5) Uani 1 1 d G . . . .
H12A H 0.1824 0.8469 0.8577 0.121 Uiso 1 1 calc R U . . .
C13S C 0.2944(10) 0.8833(5) 0.9067(5) 0.098(5) Uani 1 1 d G . . . .
H13B H 0.2758 0.8592 0.9419 0.118 Uiso 1 1 calc R U . . .
C14S C 0.3772(8) 0.9258(7) 0.9053(4) 0.118(6) Uani 1 1 d G . . . .
H14C H 0.4151 0.9308 0.9395 0.141 Uiso 1 1 calc R U . . .

loop_
_atom_site_aniso_label
_atom_site_aniso_U_11
_atom_site_aniso_U_22
_atom_site_aniso_U_33
_atom_site_aniso_U_23
_atom_site_aniso_U_13
_atom_site_aniso_U_12
Cl1 0.0313(11) 0.0412(12) 0.0244(10) 0.0021(10) 0.0040(10) 0.0033(10)
O11 0.052(4) 0.054(4) 0.040(4) -0.004(3) -0.006(3) -0.014(3)
O12 0.050(4) 0.044(4) 0.032(4) 0.002(3) -0.002(3) -0.010(3)
O13 0.040(4) 0.059(4) 0.030(3) 0.007(3) 0.001(3) 0.016(3)
O14 0.059(5) 0.089(6) 0.046(4) 0.004(4) 0.019(4) 0.046(4)
Cl2 0.0288(11) 0.0554(15) 0.0274(11) -0.0039(12) 0.0037(11) -0.0060(11)
O21 0.062(4) 0.056(4) 0.038(4) -0.013(3) 0.002(3) 0.011(4)
O22 0.036(4) 0.093(6) 0.030(4) -0.016(4) 0.001(3) 0.000(4)
O23 0.038(4) 0.144(7) 0.065(5) 0.008(5) -0.005(4) -0.038(5)
O24 0.072(5) 0.070(5) 0.052(5) -0.017(4) -0.010(4) 0.017(4)
Cl3 0.0528(16) 0.0698(18) 0.0386(15) 0.0108(14) 0.0101(13) 0.0091(15)
O31 0.098(6) 0.069(5) 0.064(5) 0.029(4) 0.005(5) -0.005(5)
O32 0.103(6) 0.072(5) 0.042(4) -0.002(4) 0.013(4) -0.012(5)
O33 0.137(8) 0.096(6) 0.038(5) 0.015(4) -0.028(5) -0.018(6)
O34 0.066(6) 0.197(11) 0.147(10) 0.036(9) 0.041(7) 0.038(7)
O1 0.031(3) 0.044(4) 0.023(3) -0.001(3) 0.004(3) 0.007(3)
O2 0.035(3) 0.040(3) 0.037(4) -0.007(3) -0.001(3) 0.005(3)
O3 0.092(6) 0.064(5) 0.049(5) -0.008(4) -0.009(4) 0.020(4)
O4 0.100(6) 0.057(5) 0.041(4) -0.011(4) -0.011(4) 0.002(4)
O5 0.037(4) 0.035(3) 0.021(3) -0.001(3) 0.000(3) -0.005(3)
O6 0.028(3) 0.038(3) 0.021(3) -0.001(3) -0.001(3) 0.005(3)
O7 0.074(5) 0.051(5) 0.060(5) -0.008(4) 0.015(4) 0.002(4)
N1 0.041(5) 0.040(5) 0.026(4) -0.001(3) -0.010(4) 0.002(4)
N2 0.028(4) 0.039(4) 0.032(4) 0.002(3) 0.004(3) 0.000(3)
N3 0.016(4) 0.043(5) 0.022(4) -0.006(3) -0.002(3) -0.002(3)
C1 0.042(6) 0.050(6) 0.028(5) -0.001(4) 0.001(5) 0.009(5)
C2 0.019(5) 0.054(6) 0.026(5) -0.004(4) -0.002(4) -0.002(4)
C3 0.034(5) 0.037(5) 0.024(5) -0.002(4) -0.003(4) 0.010(4)
C4 0.037(6) 0.054(6) 0.016(5) 0.000(4) -0.001(4) 0.002(5)
C5 0.032(6) 0.064(7) 0.035(6) 0.001(5) -0.008(5) 0.001(5)
C6 0.031(5) 0.038(5) 0.025(5) 0.001(4) 0.008(4) -0.004(4)
C7 0.028(5) 0.045(5) 0.020(4) 0.000(4) 0.006(4) -0.007(4)
C8 0.019(5) 0.048(6) 0.025(5) -0.009(4) 0.003(4) -0.007(4)
C9 0.031(5) 0.053(6) 0.021(5) 0.003(5) 0.001(4) -0.004(4)
C10 0.027(5) 0.052(6) 0.024(5) 0.006(4) -0.002(4) -0.004(4)
C11 0.019(4) 0.046(6) 0.029(5) 0.005(4) -0.001(4) 0.001(4)
C12 0.012(4) 0.032(5) 0.030(5) -0.004(4) 0.005(4) 0.000(4)
C13 0.019(4) 0.037(5) 0.021(4) 0.002(4) 0.002(4) -0.013(4)
C14 0.033(5) 0.051(6) 0.032(5) 0.000(4) -0.003(4) 0.003(4)
C15 0.034(5) 0.045(6) 0.043(6) 0.003(5) -0.005(5) 0.003(4)
C16 0.068(8) 0.043(6) 0.046(7) 0.000(5) -0.001(6) 0.021(5)
C17 0.099(10) 0.041(7) 0.053(7) -0.011(5) -0.007(7) 0.019(6)
C18 0.102(10) 0.031(6) 0.071(8) -0.020(6) -0.013(7) -0.011(6)
C19 0.063(7) 0.089(9) 0.032(6) -0.011(6) 0.009(5) 0.025(6)
C20 0.068(7) 0.043(6) 0.038(6) -0.003(5) -0.021(5) 0.002(5)
C21 0.037(5) 0.049(6) 0.032(6) -0.007(5) 0.000(4) 0.011(4)
C22 0.031(5) 0.045(6) 0.023(5) 0.007(4) 0.003(4) -0.003(4)
C23 0.025(5) 0.037(5) 0.023(5) -0.001(4) 0.001(4) -0.005(4)
C24 0.050(6) 0.045(6) 0.039(6) -0.019(5) -0.009(5) 0.007(5)
C25 0.034(6) 0.060(7) 0.038(6) -0.011(5) -0.007(5) 0.011(5)
C26 0.019(4) 0.053(6) 0.040(6) -0.004(5) 0.008(4) -0.006(4)
C27 0.024(5) 0.038(5) 0.032(5) -0.013(4) -0.003(4) 0.001(4)
C28 0.027(5) 0.038(5) 0.030(5) -0.008(4) 0.000(4) -0.007(4)
C29 0.029(5) 0.037(5) 0.028(5) 0.002(4) 0.001(4) 0.008(4)
C30 0.024(5) 0.042(5) 0.025(5) 0.002(4) 0.000(4) 0.003(4)
C31 0.018(4) 0.045(6) 0.024(5) -0.004(4) 0.000(4) 0.008(4)
C32 0.026(5) 0.058(6) 0.015(4) 0.000(4) 0.001(4) 0.000(4)
C33 0.021(5) 0.052(6) 0.028(5) 0.003(4) 0.003(4) -0.002(4)
C34 0.022(5) 0.038(5) 0.023(5) -0.006(4) 0.004(4) 0.003(4)
C35 0.027(5) 0.055(6) 0.013(4) -0.008(4) 0.003(4) 0.002(4)
C36 0.030(5) 0.037(5) 0.025(5) -0.007(4) -0.005(4) 0.005(4)
C37 0.037(6) 0.038(5) 0.034(5) 0.010(4) 0.004(4) 0.000(4)
C38 0.048(7) 0.065(8) 0.043(6) -0.006(5) 0.019(5) 0.007(5)
C39 0.042(6) 0.034(6) 0.048(6) -0.022(5) -0.001(5) 0.011(4)
C40 0.042(6) 0.046(6) 0.035(6) -0.006(5) -0.001(4) 0.009(5)
C41 0.028(4) 0.041(6) 0.027(5) -0.006(4) 0.000(4) 0.009(4)
C42 0.064(8) 0.053(7) 0.078(9) -0.009(6) 0.008(7) 0.010(6)
N1S 0.105(13) 0.100(12) 0.191(18) -0.068(12) 0.043(13) -0.019(10)
C1S 0.101(12) 0.092(11) 0.117(12) -0.004(10) 0.011(11) 0.003(10)
C2S 0.089(13) 0.105(13) 0.097(14) -0.037(11) -0.010(12) 0.012(11)
O1W 0.10(3) 0.09(3) 0.09(3) 0.00(2) 0.01(2) -0.01(2)
O2W 0.10(3) 0.08(3) 0.10(3) 0.01(3) 0.01(3) -0.01(2)
C9S 0.074(10) 0.135(14) 0.096(12) -0.049(10) 0.003(10) 0.002(9)
C10S 0.090(12) 0.121(12) 0.082(12) -0.024(9) -0.004(9) 0.037(10)
C11S 0.097(13) 0.090(11) 0.111(14) -0.036(10) -0.040(10) 0.030(9)
C12S 0.101(12) 0.061(9) 0.140(15) -0.025(10) 0.045(13) -0.014(8)
C13S 0.107(14) 0.115(13) 0.072(11) -0.026(9) 0.019(10) 0.008(10)
C14S 0.092(13) 0.21(2) 0.048(10) -0.031(10) 0.003(8) 0.013(13)

loop_
_atom_type_symbol
_atom_type_description
_atom_type_scat_dispersion_real
_atom_type_scat_dispersion_imag
_atom_type_scat_source
C C 0.0033 0.0016 'International Tables Vol C Tables 4.2.6.8 and 6.1.1.4'
H H 0.0000 0.0000 'International Tables Vol C Tables 4.2.6.8 and 6.1.1.4'
N N 0.0061 0.0033 'International Tables Vol C Tables 4.2.6.8 and 6.1.1.4'
O O 0.0106 0.0060 'International Tables Vol C Tables 4.2.6.8 and 6.1.1.4'
Cl Cl 0.1484 0.1585 'International Tables Vol C Tables 4.2.6.8 and 6.1.1.4'

loop_
_geom_angle_atom_site_label_1
_geom_angle_atom_site_label_2
_geom_angle_atom_site_label_3
_geom_angle
O14 Cl1 O12 110.1(4)
O14 Cl1 O11 109.5(5)
O12 Cl1 O11 108.7(4)
O14 Cl1 O13 110.4(4)
O12 Cl1 O13 109.4(4)
O11 Cl1 O13 108.8(4)
O24 Cl2 O23 109.9(5)
O24 Cl2 O21 108.7(4)
O23 Cl2 O21 109.8(5)
O24 Cl2 O22 108.6(4)
O23 Cl2 O22 110.9(4)
O21 Cl2 O22 109.0(4)
O34 Cl3 O33 109.7(7)
O34 Cl3 O31 110.2(6)
O33 Cl3 O31 110.9(5)
O34 Cl3 O32 106.7(7)
O33 Cl3 O32 110.0(5)
O31 Cl3 O32 109.2(5)
C11 O1 C14 115.9(6)
C16 O2 C15 109.8(7)
C18 O3 C17 112.0(8)
C20 O4 C19 113.4(8)
C22 O5 C21 112.1(6)
C12 O6 C23 115.3(6)
C39 O7 C42 117.6(8)
C5 N1 C1 119.0(8)
C5 N1 C24 120.3(8)
C1 N1 C24 120.7(8)
C29 N3 C33 120.0(7)
C29 N3 C28 119.8(7)
C33 N3 C28 120.2(7)
C2 C1 N1 120.3(8)
C1 C2 C3 121.6(8)
C4 C3 C2 116.9(8)
C4 C3 C6 122.9(8)
C2 C3 C6 120.2(8)
C5 C4 C3 120.0(8)
N1 C5 C4 122.2(9)
C3 C6 C7 118.9(7)
C3 C6 C35 118.1(7)
C7 C6 C35 90.2(6)
C8 C7 C6 117.6(7)
C8 C7 C34 119.9(7)
C6 C7 C34 88.8(6)
C9 C8 C13 119.5(8)
C9 C8 C7 122.3(8)
C13 C8 C7 118.2(8)
C8 C9 C10 121.1(8)
C11 C10 C9 120.4(8)
O1 C11 C10 125.1(8)
O1 C11 C12 116.4(7)
C10 C11 C12 118.6(8)
C13 C12 O6 124.0(7)
C13 C12 C11 121.2(8)
O6 C12 C11 114.9(7)
C12 C13 C8 119.3(8)
O1 C14 C15 108.7(7)
O2 C15 C14 109.5(7)
O2 C16 C17 109.2(8)
O3 C17 C16 106.8(9)
O3 C18 C19 109.1(8)
O4 C19 C18 111.9(9)
O4 C20 C21 116.1(8)
O5 C21 C20 108.5(7)
O5 C22 C23 109.0(6)
O6 C23 C22 107.4(6)
C25 C24 N1 111.5(7)
N2 C26 C27 110.9(7)
C26 C27 C28 114.9(7)
N3 C28 C27 111.4(6)
N3 C29 C30 121.6(8)
C29 C30 C31 120.2(8)
C32 C31 C30 117.0(8)
C32 C31 C34 124.0(7)
C30 C31 C34 118.3(8)
C33 C32 C31 120.9(8)
N3 C33 C32 119.9(8)
C31 C34 C35 119.9(7)
C31 C34 C7 112.6(7)
C35 C34 C7 89.4(6)
C36 C35 C34 115.5(7)
C36 C35 C6 116.5(7)
C34 C35 C6 89.5(6)
C41 C36 C37 115.4(8)
C41 C36 C35 124.2(8)
C37 C36 C35 120.4(8)
C38 C37 C36 122.2(8)
C37 C38 C39 121.5(9)
O7 C39 C38 118.3(9)
O7 C39 C40 123.9(9)
C38 C39 C40 117.8(8)
C41 C40 C39 120.1(9)
C36 C41 C40 123.0(8)
N1S C1S C2S 169(2)
C4S C3S C8S 120.0
C5S C4S C3S 120.0
C4S C5S C6S 120.0
C7S C6S C5S 120.0
C8S C7S C6S 120.0
C7S C8S C3S 120.0
C4'S C3'S C8'S 120.0
C5'S C4'S C3'S 120.0
C4'S C5'S C6'S 120.0
C5'S C6'S C7'S 120.0
C8'S C7'S C6'S 120.0
C7'S C8'S C3'S 120.0
C10S C9S C14S 120.0
C9S C10S C11S 120.0
C12S C11S C10S 120.0
C11S C12S C13S 120.0
C14S C13S C12S 120.0
C13S C14S C9S 120.0

loop_
_geom_bond_atom_site_label_1
_geom_bond_atom_site_label_2
_geom_bond_distance
Cl1 O14 1.425(6)
Cl1 O12 1.430(6)
Cl1 O11 1.434(6)
Cl1 O13 1.446(6)
Cl2 O24 1.410(7)
Cl2 O23 1.415(7)
Cl2 O21 1.426(6)
Cl2 O22 1.441(6)
Cl3 O34 1.397(9)
Cl3 O33 1.414(7)
Cl3 O31 1.429(7)
Cl3 O32 1.434(8)
O1 C11 1.379(10)
O1 C14 1.431(10)
O2 C16 1.412(10)
O2 C15 1.426(10)
O3 C18 1.402(12)
O3 C17 1.451(12)
O4 C20 1.417(10)
O4 C19 1.432(11)
O5 C22 1.429(9)
O5 C21 1.445(9)
O6 C12 1.380(9)
O6 C23 1.439(9)
O7 C39 1.352(10)
O7 C42 1.434(12)
N1 C5 1.330(11)
N1 C1 1.374(11)
N1 C24 1.510(11)
N2 C26 1.486(10)
N3 C29 1.335(10)
N3 C33 1.361(10)
N3 C28 1.488(10)
C1 C2 1.338(12)
C2 C3 1.394(11)
C3 C4 1.381(11)
C3 C6 1.500(12)
C4 C5 1.362(12)
C6 C7 1.563(11)
C6 C35 1.572(12)
C7 C8 1.498(11)
C7 C34 1.593(11)
C8 C9 1.359(11)
C8 C13 1.428(11)
C9 C10 1.399(12)
C10 C11 1.383(11)
C11 C12 1.413(11)
C12 C13 1.370(11)
C14 C15 1.479(12)
C16 C17 1.497(14)
C18 C19 1.456(14)
C20 C21 1.459(12)
C22 C23 1.514(11)
C24 C25 1.507(12)
C26 C27 1.500(11)
C27 C28 1.530(11)
C29 C30 1.367(11)
C30 C31 1.401(11)
C31 C32 1.388(11)
C31 C34 1.500(11)
C32 C33 1.382(12)
C34 C35 1.565(11)
C35 C36 1.482(11)
C36 C41 1.381(12)
C36 C37 1.415(12)
C37 C38 1.362(12)
C38 C39 1.380(13)
C39 C40 1.395(12)
C40 C41 1.387(11)
N1S C1S 1.23(3)
C1S C2S 1.35(3)
C3S C4S 1.3900
C3S C8S 1.3900
C4S C5S 1.3900
C5S C6S 1.3900
C6S C7S 1.3900
C7S C8S 1.3900
C3'S C4'S 1.3900
C3'S C8'S 1.3900
C4'S C5'S 1.3900
C5'S C6'S 1.3900
C6'S C7'S 1.3900
C7'S C8'S 1.3900
C9S C10S 1.3900
C9S C14S 1.3900
C10S C11S 1.3900
C11S C12S 1.3900
C12S C13S 1.3900
C13S C14S 1.3900
